data_1547232
loop_
_publ_author_name
'Cai, Yuanjing'
'Gui, Chen'
'Samedov, Kerim'
'Su, Huifang'
'Gu, Xinggui'
'Li, Shiwu'
'Luo, Wenwen'
'Sung, Herman H-Y.'
'Lam, Jacky Wing Yip'
'Kwok, Ryan T. K.'
'Williams, Ian Duncan'
'Qin, Anjun'
'Tang, Ben Zhong'

_publ_section_title
;
 An Acidic pH Independent Piperazine-TPE AIEgen as a Unique Bioprobe for
 Lysosome Tracing
;
_journal_name_full 'Chem. Sci.'
_journal_paper_doi 10.1039/C7SC03515B
_journal_year 2017
_chemical_formula_moiety 'C36 H40 N4'
_chemical_formula_sum 'C36 H40 N4'
_chemical_formula_weight 528.72
_chemical_name_systematic
;
 ? 
;
_space_group_crystal_system monoclinic
_space_group_IT_number 14
_space_group_name_Hall '-P 2ybc'
_space_group_name_H-M_alt 'P 1 21/c 1'
_symmetry_space_group_name_Hall '-P 2ybc'
_symmetry_space_group_name_H-M 'P 1 21/c 1'
_atom_sites_solution_hydrogens geom
_audit_creation_date 2015-11-11
_audit_creation_method
;
Olex2 1.2
(compiled 2015.09.30 svn.r3233 for OlexSys, GUI svn.r5103)
;
_audit_update_record
;
2017-06-11 deposited with the CCDC.
2017-09-18 downloaded from the CCDC.
;
_cell_angle_alpha 90
_cell_angle_beta 99.391(9)
_cell_angle_gamma 90
_cell_formula_units_Z 4
_cell_length_a 13.1123(13)
_cell_length_b 20.5840(16)
_cell_length_c 11.2600(9)
_cell_measurement_reflns_used 2517
_cell_measurement_temperature 100.00(10)
_cell_measurement_theta_max 26.0840
_cell_measurement_theta_min 3.6950
_cell_volume 2998.4(5)
_computing_cell_refinement
;
CrysAlisPro, Agilent Technologies,
Version 1.171.37.35 (release 13-08-2014 CrysAlis171 .NET)
(compiled Aug 13 2014,18:06:01)
;
_computing_data_collection
;
CrysAlisPro, Agilent Technologies,
Version 1.171.37.35 (release 13-08-2014 CrysAlis171 .NET)
(compiled Aug 13 2014,18:06:01)
;
_computing_data_reduction
;
CrysAlisPro, Agilent Technologies,
Version 1.171.37.35 (release 13-08-2014 CrysAlis171 .NET)
(compiled Aug 13 2014,18:06:01)
;
_computing_molecular_graphics 'Olex2 (Dolomanov et al., 2009)'
_computing_publication_material 'Olex2 (Dolomanov et al., 2009)'
_computing_structure_refinement 'ShelXL (Sheldrick, 2015)'
_computing_structure_solution 'ShelXS (Sheldrick, 2008)'
_diffrn_ambient_environment N~2~
_diffrn_ambient_temperature 100.00(10)
_diffrn_detector 'CCD plate'
_diffrn_detector_area_resol_mean 10.3587
_diffrn_detector_type Atlas
_diffrn_measured_fraction_theta_full 0.992
_diffrn_measured_fraction_theta_max 0.993
_diffrn_measurement_details
;
#__ type_ start__ end____ width___ exp.time_
  1 omega  -20.00   58.00   1.0000   40.0000
omega____ theta____ kappa____ phi______ frames
    -       15.8574  -99.0000   30.0000 78

#__ type_ start__ end____ width___ exp.time_
  2 omega  -61.00   44.00   1.0000   40.0000
omega____ theta____ kappa____ phi______ frames
    -       15.8574  -77.0000  -90.0000 105

#__ type_ start__ end____ width___ exp.time_
  3 omega  -12.00   95.00   1.0000   40.0000
omega____ theta____ kappa____ phi______ frames
    -       15.8574   77.0000  150.0000 107
;
_diffrn_measurement_device 'kappa diffractometer'
_diffrn_measurement_device_type 'SuperNova, Dual, Mo at zero, Atlas'
_diffrn_measurement_method '\w scans'
_diffrn_orient_matrix_UB_11 0.0409376000
_diffrn_orient_matrix_UB_12 0.0164005000
_diffrn_orient_matrix_UB_13 0.0370248000
_diffrn_orient_matrix_UB_21 0.0064072000
_diffrn_orient_matrix_UB_22 -0.0269364000
_diffrn_orient_matrix_UB_23 0.0398235000
_diffrn_orient_matrix_UB_31 0.0358793000
_diffrn_orient_matrix_UB_32 -0.0138958000
_diffrn_orient_matrix_UB_33 -0.0334842000
_diffrn_radiation_monochromator mirror
_diffrn_radiation_probe x-ray
_diffrn_radiation_type MoK\a
_diffrn_radiation_wavelength 0.71073
_diffrn_reflns_av_R_equivalents 0.1229
_diffrn_reflns_av_unetI/netI 0.1522
_diffrn_reflns_limit_h_max 16
_diffrn_reflns_limit_h_min -14
_diffrn_reflns_limit_k_max 25
_diffrn_reflns_limit_k_min -18
_diffrn_reflns_limit_l_max 13
_diffrn_reflns_limit_l_min -13
_diffrn_reflns_number 17830
_diffrn_reflns_theta_full 25.000
_diffrn_reflns_theta_max 25.996
_diffrn_reflns_theta_min 3.272
_diffrn_source 'SuperNova (Mo) X-ray Source'
_diffrn_source_current 0.80
_diffrn_source_power 0.040
_diffrn_source_target Mo
_diffrn_source_voltage 50
_exptl_absorpt_coefficient_mu 0.069
_exptl_absorpt_correction_T_max 1.00000
_exptl_absorpt_correction_T_min 0.60929
_exptl_absorpt_correction_type multi-scan
_exptl_absorpt_process_details
;
CrysAlisPro, Agilent Technologies,
Version 1.171.37.35 (release 13-08-2014 CrysAlis171 .NET)
(compiled Aug 13 2014,18:06:01)
Empirical absorption correction using spherical harmonics,
 implemented in SCALE3 ABSPACK scaling algorithm.
;
_exptl_crystal_colour yellow
_exptl_crystal_colour_primary yellow
_exptl_crystal_density_diffrn 1.171
_exptl_crystal_density_method 'not measured'
_exptl_crystal_description block
_exptl_crystal_F_000 1136
_exptl_crystal_size_max 0.25
_exptl_crystal_size_mid 0.1
_exptl_crystal_size_min 0.08
_refine_diff_density_max 0.196
_refine_diff_density_min -0.227
_refine_diff_density_rms 0.048
_refine_ls_extinction_method none
_refine_ls_goodness_of_fit_ref 1.000
_refine_ls_hydrogen_treatment constr
_refine_ls_matrix_type full
_refine_ls_number_parameters 363
_refine_ls_number_reflns 5841
_refine_ls_number_restraints 0
_refine_ls_restrained_S_all 1.000
_refine_ls_R_factor_all 0.1569
_refine_ls_R_factor_gt 0.0679
_refine_ls_shift/su_max 0.001
_refine_ls_shift/su_mean 0.000
_refine_ls_structure_factor_coef Fsqd
_refine_ls_weighting_details 'w=exp[0.6000(sin\q/\l)^2^)]/[\s^2^(Fo^2^)+(0.0120P)^2^] where P=(Fo^2^+2Fc^2^)/3'
_refine_ls_weighting_scheme calc
_refine_ls_wR_factor_gt 0.0990
_refine_ls_wR_factor_ref 0.1222
_reflns_Friedel_coverage 0.000
_reflns_number_gt 2799
_reflns_number_total 5841
_reflns_threshold_expression 'I > 2\s(I)'
_cod_data_source_file c7sc03515b2.cif
_cod_data_source_block cai16molt
_cod_database_code 1547232
_shelx_space_group_comment
;
The symmetry employed for this shelxl refinement is uniquely defined
by the following loop, which should always be used as a source of
symmetry information in preference to the above space-group names.
They are only intended as comments.
;
_reflns_odcompleteness_completeness 99.63
_reflns_odcompleteness_iscentric 1
_reflns_odcompleteness_theta 27.04
_olex2_refinement_description
;
1. Fixed Uiso
 At 1.2 times of:
  All C(H) groups, All C(H,H) groups
 At 1.5 times of:
  All C(H,H,H) groups
2.a Secondary CH2 refined with riding coordinates:
 C32(H32A,H32B), C33(H33A,H33B), C35(H35A,H35B), C36(H36A,H36B), C42(H42A,
 H42B), C43(H43A,H43B), C45(H45A,H45B), C46(H46A,H46B)
2.b Aromatic/amide H refined with riding coordinates:
 C12(H12), C13(H13), C15(H15), C16(H16), C22(H22), C23(H23), C25(H25),
 C26(H26), C52(H52), C53(H53), C54(H54), C55(H55), C56(H56), C62(H62), C63(H63),
  C64(H64), C65(H65), C66(H66)
2.c Idealised Me refined as rotating group:
 C30(H30A,H30B,H30C), C40(H40A,H40B,H40C)
;
_shelx_shelxl_version_number 2014/7
_olex2_date_sample_data_collection 2015-11-05
_olex2_submission_special_instructions 'No special instructions were received'

loop_
_space_group_symop_operation_xyz
'x, y, z'
'-x, y+1/2, -z+1/2'
'-x, -y, -z'
'x, -y-1/2, z-1/2'

loop_
_atom_site_label
_atom_site_type_symbol
_atom_site_fract_x
_atom_site_fract_y
_atom_site_fract_z
_atom_site_U_iso_or_equiv
_atom_site_adp_type
_atom_site_occupancy
_atom_site_site_symmetry_order
_atom_site_calc_flag
_atom_site_refinement_flags_posn
C1 C 0.3160(2) 0.71295(13) 0.5366(2) 0.0280(7) Uani 1 1 d .
C2 C 0.4160(2) 0.72597(13) 0.5278(2) 0.0293(7) Uani 1 1 d .
C11 C 0.2826(2) 0.64792(13) 0.5734(2) 0.0305(7) Uani 1 1 d .
C12 C 0.3408(2) 0.61395(13) 0.6688(2) 0.0300(7) Uani 1 1 d .
H12 H 0.4004 0.6340 0.7132 0.036 Uiso 1 1 calc R
C13 C 0.3142(2) 0.55217(13) 0.7003(2) 0.0314(7) Uani 1 1 d .
H13 H 0.3548 0.5312 0.7670 0.038 Uiso 1 1 calc R
C14 C 0.2289(2) 0.51979(14) 0.6363(2) 0.0301(7) Uani 1 1 d .
C15 C 0.1662(2) 0.55521(14) 0.5454(2) 0.0347(7) Uani 1 1 d .
H15 H 0.1041 0.5364 0.5044 0.042 Uiso 1 1 calc R
C16 C 0.1941(2) 0.61711(15) 0.5154(2) 0.0357(8) Uani 1 1 d .
H16 H 0.1510 0.6395 0.4525 0.043 Uiso 1 1 calc R
C21 C 0.2334(2) 0.76251(13) 0.5049(2) 0.0285(7) Uani 1 1 d .
C22 C 0.1557(2) 0.77264(13) 0.5749(2) 0.0323(7) Uani 1 1 d .
H22 H 0.1556 0.7471 0.6451 0.039 Uiso 1 1 calc R
C23 C 0.0796(2) 0.81863(13) 0.5447(2) 0.0333(7) Uani 1 1 d .
H23 H 0.0297 0.8250 0.5960 0.040 Uiso 1 1 calc R
C24 C 0.0742(2) 0.85634(12) 0.4401(2) 0.0269(7) Uani 1 1 d .
C25 C 0.1497(2) 0.84480(13) 0.3685(2) 0.0302(7) Uani 1 1 d .
H25 H 0.1481 0.8686 0.2960 0.036 Uiso 1 1 calc R
C26 C 0.2264(2) 0.79955(13) 0.4012(2) 0.0308(7) Uani 1 1 d .
H26 H 0.2768 0.7935 0.3504 0.037 Uiso 1 1 calc R
C30 C 0.1288(3) 0.26226(15) 0.7483(3) 0.0678(12) Uani 1 1 d .
H30A H 0.0593 0.2473 0.7138 0.102 Uiso 1 1 calc GR
H30B H 0.1432 0.2510 0.8340 0.102 Uiso 1 1 calc GR
H30C H 0.1797 0.2413 0.7063 0.102 Uiso 1 1 calc GR
N31 N 0.2087(2) 0.45435(11) 0.6589(2) 0.0348(6) Uani 1 1 d .
C32 C 0.2383(3) 0.43044(14) 0.7797(3) 0.0553(10) Uani 1 1 d .
H32A H 0.1905 0.4482 0.8312 0.066 Uiso 1 1 calc R
H32B H 0.3088 0.4460 0.8121 0.066 Uiso 1 1 calc R
C33 C 0.2365(3) 0.35708(15) 0.7853(3) 0.0555(10) Uani 1 1 d .
H33A H 0.2887 0.3391 0.7399 0.067 Uiso 1 1 calc R
H33B H 0.2545 0.3428 0.8701 0.067 Uiso 1 1 calc R
N34 N 0.1348(2) 0.33253(12) 0.7347(2) 0.0474(7) Uani 1 1 d .
C35 C 0.1161(3) 0.35115(15) 0.6089(3) 0.0536(10) Uani 1 1 d .
H35A H 0.0489 0.3332 0.5700 0.064 Uiso 1 1 calc R
H35B H 0.1708 0.3325 0.5681 0.064 Uiso 1 1 calc R
C36 C 0.1150(3) 0.42460(14) 0.5942(3) 0.0451(9) Uani 1 1 d .
H36A H 0.1082 0.4355 0.5077 0.054 Uiso 1 1 calc R
H36B H 0.0542 0.4427 0.6247 0.054 Uiso 1 1 calc R
C40 C -0.2487(3) 1.03509(14) 0.2919(3) 0.0503(9) Uani 1 1 d .
H40A H -0.3181 1.0222 0.3041 0.075 Uiso 1 1 calc GR
H40B H -0.2516 1.0522 0.2102 0.075 Uiso 1 1 calc GR
H40C H -0.2222 1.0688 0.3504 0.075 Uiso 1 1 calc GR
N41 N -0.00087(19) 0.90563(11) 0.41195(19) 0.0309(6) Uani 1 1 d .
C42 C -0.0088(3) 0.93622(15) 0.2944(3) 0.0456(9) Uani 1 1 d .
H42A H -0.0373 0.9046 0.2314 0.055 Uiso 1 1 calc R
H42B H 0.0610 0.9489 0.2802 0.055 Uiso 1 1 calc R
C43 C -0.0775(3) 0.99571(15) 0.2847(3) 0.0457(9) Uani 1 1 d .
H43A H -0.0466 1.0289 0.3435 0.055 Uiso 1 1 calc R
H43B H -0.0831 1.0145 0.2030 0.055 Uiso 1 1 calc R
N44 N -0.1798(2) 0.97845(11) 0.3084(2) 0.0385(7) Uani 1 1 d .
C45 C -0.1682(2) 0.95531(14) 0.4310(2) 0.0382(8) Uani 1 1 d .
H45A H -0.2372 0.9454 0.4514 0.046 Uiso 1 1 calc R
H45B H -0.1363 0.9898 0.4863 0.046 Uiso 1 1 calc R
C46 C -0.1017(2) 0.89503(14) 0.4482(3) 0.0384(8) Uani 1 1 d .
H46A H -0.0916 0.8820 0.5340 0.046 Uiso 1 1 calc R
H46B H -0.1376 0.8591 0.4000 0.046 Uiso 1 1 calc R
C51 C 0.4965(2) 0.67422(14) 0.5327(2) 0.0318(7) Uani 1 1 d .
C52 C 0.4798(3) 0.61985(13) 0.4572(2) 0.0374(8) Uani 1 1 d .
H52 H 0.4173 0.6160 0.4015 0.045 Uiso 1 1 calc R
C53 C 0.5551(3) 0.57135(15) 0.4638(3) 0.0443(9) Uani 1 1 d .
H53 H 0.5444 0.5348 0.4117 0.053 Uiso 1 1 calc R
C54 C 0.6450(3) 0.57657(16) 0.5463(3) 0.0467(10) Uani 1 1 d .
H54 H 0.6947 0.5427 0.5529 0.056 Uiso 1 1 calc R
C55 C 0.6630(3) 0.62979(15) 0.6182(3) 0.0416(8) Uani 1 1 d .
H55 H 0.7256 0.6333 0.6737 0.050 Uiso 1 1 calc R
C56 C 0.5898(3) 0.67910(14) 0.6104(2) 0.0354(8) Uani 1 1 d .
H56 H 0.6038 0.7167 0.6592 0.043 Uiso 1 1 calc R
C61 C 0.4570(2) 0.79286(13) 0.5152(2) 0.0285(7) Uani 1 1 d .
C62 C 0.4397(2) 0.84287(14) 0.5923(3) 0.0360(8) Uani 1 1 d .
H62 H 0.3984 0.8351 0.6527 0.043 Uiso 1 1 calc R
C63 C 0.4816(3) 0.90356(14) 0.5823(3) 0.0407(8) Uani 1 1 d .
H63 H 0.4694 0.9371 0.6363 0.049 Uiso 1 1 calc R
C64 C 0.5414(2) 0.91624(14) 0.4944(3) 0.0371(8) Uani 1 1 d .
H64 H 0.5695 0.9583 0.4870 0.045 Uiso 1 1 calc R
C65 C 0.5597(2) 0.86706(14) 0.4176(2) 0.0371(8) Uani 1 1 d .
H65 H 0.6003 0.8753 0.3567 0.045 Uiso 1 1 calc R
C66 C 0.5193(2) 0.80573(14) 0.4286(2) 0.0330(7) Uani 1 1 d .
H66 H 0.5342 0.7719 0.3766 0.040 Uiso 1 1 calc R

loop_
_atom_site_aniso_label
_atom_site_aniso_U_11
_atom_site_aniso_U_22
_atom_site_aniso_U_33
_atom_site_aniso_U_23
_atom_site_aniso_U_13
_atom_site_aniso_U_12
C1 0.027(2) 0.0324(17) 0.0234(14) 0.0002(12) 0.0005(13) 0.0066(14)
C2 0.027(2) 0.0337(17) 0.0267(15) -0.0019(13) 0.0029(14) 0.0050(15)
C11 0.025(2) 0.0391(18) 0.0257(15) -0.0018(13) 0.0003(13) 0.0076(15)
C12 0.0201(18) 0.0380(18) 0.0300(15) -0.0075(14) -0.0012(13) -0.0008(15)
C13 0.028(2) 0.0364(18) 0.0278(15) -0.0019(14) 0.0002(14) 0.0027(15)
C14 0.0228(19) 0.0384(19) 0.0276(15) -0.0021(14) -0.0005(13) 0.0000(15)
C15 0.0207(19) 0.0413(19) 0.0383(17) -0.0055(15) -0.0066(14) -0.0025(15)
C16 0.026(2) 0.046(2) 0.0325(16) -0.0007(15) -0.0029(14) 0.0062(16)
C21 0.0205(18) 0.0331(17) 0.0299(15) -0.0035(13) -0.0018(13) 0.0019(14)
C22 0.027(2) 0.0348(18) 0.0340(16) 0.0044(14) 0.0033(14) 0.0034(15)
C23 0.023(2) 0.0415(18) 0.0357(16) -0.0012(14) 0.0055(14) 0.0044(15)
C24 0.0245(19) 0.0257(16) 0.0281(15) -0.0020(13) -0.0023(13) 0.0006(14)
C25 0.026(2) 0.0354(18) 0.0285(15) 0.0070(13) 0.0005(14) 0.0061(15)
C26 0.0226(19) 0.0399(18) 0.0300(15) -0.0002(14) 0.0043(14) 0.0041(15)
C30 0.070(3) 0.041(2) 0.087(3) -0.0047(19) -0.004(2) -0.011(2)
N31 0.0276(18) 0.0388(16) 0.0338(13) -0.0014(12) -0.0071(12) -0.0043(13)
C32 0.064(3) 0.043(2) 0.051(2) 0.0087(17) -0.0163(19) -0.0142(19)
C33 0.051(3) 0.047(2) 0.063(2) 0.0082(17) -0.0096(19) -0.006(2)
N34 0.043(2) 0.0382(17) 0.0574(18) -0.0030(14) -0.0027(15) -0.0096(14)
C35 0.048(3) 0.047(2) 0.062(2) -0.0097(18) -0.0032(19) -0.0095(19)
C36 0.033(2) 0.049(2) 0.0490(19) -0.0059(16) -0.0053(17) -0.0037(17)
C40 0.034(2) 0.056(2) 0.058(2) 0.0015(17) 0.0006(18) 0.0158(18)
N41 0.0194(16) 0.0387(15) 0.0342(13) 0.0043(11) 0.0025(11) 0.0054(12)
C42 0.034(2) 0.059(2) 0.0427(18) 0.0130(16) 0.0053(16) 0.0198(18)
C43 0.033(2) 0.057(2) 0.0477(19) 0.0190(16) 0.0078(17) 0.0150(18)
N44 0.0251(17) 0.0444(16) 0.0437(15) 0.0003(12) -0.0012(13) 0.0087(13)
C45 0.021(2) 0.043(2) 0.0493(19) -0.0007(15) 0.0043(16) 0.0027(16)
C46 0.030(2) 0.0382(19) 0.0467(18) 0.0005(15) 0.0070(16) 0.0048(16)
C51 0.026(2) 0.0371(18) 0.0325(16) -0.0028(14) 0.0052(14) 0.0043(15)
C52 0.031(2) 0.0433(19) 0.0382(17) -0.0035(15) 0.0069(15) 0.0015(17)
C53 0.047(3) 0.0345(19) 0.056(2) -0.0062(16) 0.020(2) 0.0095(18)
C54 0.040(3) 0.048(2) 0.055(2) 0.0095(18) 0.0168(19) 0.0196(19)
C55 0.025(2) 0.054(2) 0.0459(19) 0.0066(17) 0.0043(16) 0.0126(17)
C56 0.032(2) 0.0386(19) 0.0360(17) 0.0024(14) 0.0055(15) 0.0057(16)
C61 0.0157(17) 0.0351(18) 0.0320(15) 0.0032(13) -0.0045(13) 0.0052(14)
C62 0.025(2) 0.0399(19) 0.0441(18) -0.0024(15) 0.0075(15) 0.0085(16)
C63 0.032(2) 0.0356(19) 0.0531(19) -0.0077(15) 0.0044(17) 0.0046(16)
C64 0.026(2) 0.0357(19) 0.0469(18) 0.0042(15) -0.0026(15) 0.0027(15)
C65 0.029(2) 0.045(2) 0.0352(17) 0.0042(15) -0.0020(14) -0.0009(16)
C66 0.029(2) 0.0379(19) 0.0293(15) -0.0017(13) -0.0023(14) 0.0031(15)

loop_
_atom_type_symbol
_atom_type_description
_atom_type_scat_dispersion_real
_atom_type_scat_dispersion_imag
_atom_type_scat_source
C C 0.0033 0.0016 'International Tables Vol C Tables 4.2.6.8 and 6.1.1.4'
H H 0.0000 0.0000 'International Tables Vol C Tables 4.2.6.8 and 6.1.1.4'
N N 0.0061 0.0033 'International Tables Vol C Tables 4.2.6.8 and 6.1.1.4'

loop_
_geom_angle_atom_site_label_1
_geom_angle_atom_site_label_2
_geom_angle_atom_site_label_3
_geom_angle
C2 C1 C11 121.9(3)
C2 C1 C21 121.4(3)
C21 C1 C11 116.6(3)
C1 C2 C51 122.8(3)
C1 C2 C61 123.7(3)
C61 C2 C51 113.5(3)
C12 C11 C1 121.0(3)
C16 C11 C1 122.7(3)
C16 C11 C12 116.2(3)
C13 C12 C11 121.9(3)
C12 C13 C14 121.5(3)
C13 C14 C15 116.9(3)
C13 C14 N31 121.6(3)
N31 C14 C15 121.5(3)
C16 C15 C14 120.5(3)
C15 C16 C11 122.7(3)
C22 C21 C1 122.3(2)
C26 C21 C1 121.6(2)
C26 C21 C22 116.0(3)
C23 C22 C21 121.8(3)
C22 C23 C24 121.6(2)
C23 C24 N41 121.6(2)
C25 C24 C23 116.5(3)
C25 C24 N41 121.8(2)
C26 C25 C24 121.2(2)
C25 C26 C21 122.9(2)
C14 N31 C32 118.0(2)
C14 N31 C36 118.8(3)
C32 N31 C36 113.8(2)
N31 C32 C33 112.2(3)
N34 C33 C32 110.5(3)
C33 N34 C30 111.5(3)
C35 N34 C30 111.2(2)
C35 N34 C33 106.9(3)
N34 C35 C36 111.5(2)
N31 C36 C35 111.8(3)
C24 N41 C42 117.3(2)
C24 N41 C46 117.3(2)
C42 N41 C46 112.6(3)
N41 C42 C43 111.7(2)
N44 C43 C42 110.2(3)
C43 N44 C40 110.5(2)
C45 N44 C40 110.5(2)
C45 N44 C43 107.4(3)
N44 C45 C46 111.2(2)
N41 C46 C45 111.8(2)
C52 C51 C2 120.5(3)
C56 C51 C2 121.1(3)
C56 C51 C52 118.4(3)
C53 C52 C51 119.9(3)
C54 C53 C52 119.9(3)
C55 C54 C53 120.6(3)
C54 C55 C56 120.0(3)
C51 C56 C55 121.0(3)
C62 C61 C2 121.8(2)
C62 C61 C66 118.0(3)
C66 C61 C2 120.1(2)
C63 C62 C61 120.9(3)
C62 C63 C64 120.6(3)
C65 C64 C63 119.1(3)
C64 C65 C66 120.5(3)
C65 C66 C61 120.8(3)

loop_
_geom_bond_atom_site_label_1
_geom_bond_atom_site_label_2
_geom_bond_distance
C1 C2 1.358(4)
C1 C11 1.488(4)
C1 C21 1.488(4)
C2 C51 1.494(4)
C2 C61 1.493(4)
C11 C12 1.399(4)
C11 C16 1.389(4)
C12 C13 1.380(3)
C13 C14 1.396(4)
C14 C15 1.408(4)
C14 N31 1.404(3)
C15 C16 1.383(4)
C21 C22 1.401(3)
C21 C26 1.385(3)
C22 C23 1.377(4)
C23 C24 1.403(3)
C24 C25 1.395(3)
C24 N41 1.413(3)
C25 C26 1.376(4)
C30 N34 1.458(3)
N31 C32 1.440(3)
N31 C36 1.457(4)
C32 C33 1.512(4)
C33 N34 1.453(4)
N34 C35 1.449(4)
C35 C36 1.521(4)
C40 N44 1.468(3)
N41 C42 1.454(3)
N41 C46 1.462(3)
C42 C43 1.513(4)
C43 N44 1.453(4)
N44 C45 1.445(3)
C45 C46 1.511(4)
C51 C52 1.401(4)
C51 C56 1.387(4)
C52 C53 1.398(4)
C53 C54 1.381(5)
C54 C55 1.359(4)
C55 C56 1.390(4)
C61 C62 1.389(3)
C61 C66 1.396(3)
C62 C63 1.377(4)
C63 C64 1.384(4)
C64 C65 1.377(4)
C65 C66 1.382(4)

loop_
_geom_torsion_atom_site_label_1
_geom_torsion_atom_site_label_2
_geom_torsion_atom_site_label_3
_geom_torsion_atom_site_label_4
_geom_torsion
C1 C2 C51 C52 52.1(4)
C1 C2 C51 C56 -128.8(3)
C1 C2 C61 C62 50.5(4)
C1 C2 C61 C66 -133.2(3)
C1 C11 C12 C13 -176.5(2)
C1 C11 C16 C15 176.4(2)
C1 C21 C22 C23 -180.0(3)
C1 C21 C26 C25 178.7(3)
C2 C1 C11 C12 43.2(4)
C2 C1 C11 C16 -135.9(3)
C2 C1 C21 C22 -137.6(3)
C2 C1 C21 C26 45.2(4)
C2 C51 C52 C53 -179.1(2)
C2 C51 C56 C55 177.6(2)
C2 C61 C62 C63 177.3(3)
C2 C61 C66 C65 -178.6(3)
C11 C1 C2 C51 11.1(4)
C11 C1 C2 C61 -167.5(2)
C11 C1 C21 C22 44.8(4)
C11 C1 C21 C26 -132.4(3)
C11 C12 C13 C14 1.6(4)
C12 C11 C16 C15 -2.8(4)
C12 C13 C14 C15 -5.6(4)
C12 C13 C14 N31 172.4(2)
C13 C14 C15 C16 5.4(4)
C13 C14 N31 C32 31.8(4)
C13 C14 N31 C36 176.2(2)
C14 C15 C16 C11 -1.3(4)
C14 N31 C32 C33 -166.0(3)
C14 N31 C36 C35 168.0(2)
C15 C14 N31 C32 -150.4(3)
C15 C14 N31 C36 -5.9(4)
C16 C11 C12 C13 2.7(4)
C21 C1 C2 C51 -166.4(2)
C21 C1 C2 C61 15.0(4)
C21 C1 C11 C12 -139.2(3)
C21 C1 C11 C16 41.7(3)
C21 C22 C23 C24 2.0(5)
C22 C21 C26 C25 1.3(4)
C22 C23 C24 C25 0.0(4)
C22 C23 C24 N41 -177.0(3)
C23 C24 C25 C26 -1.3(4)
C23 C24 N41 C42 -172.3(3)
C23 C24 N41 C46 -33.3(4)
C24 C25 C26 C21 0.6(5)
C24 N41 C42 C43 -169.6(3)
C24 N41 C46 C45 170.8(2)
C25 C24 N41 C42 11.0(4)
C25 C24 N41 C46 149.9(3)
C26 C21 C22 C23 -2.6(4)
C30 N34 C35 C36 176.1(3)
N31 C14 C15 C16 -172.5(2)
N31 C32 C33 N34 -57.0(4)
C32 N31 C36 C35 -46.1(3)
C32 C33 N34 C30 -175.2(3)
C32 C33 N34 C35 63.1(3)
C33 N34 C35 C36 -62.1(3)
N34 C35 C36 N31 54.0(4)
C36 N31 C32 C33 47.8(4)
C40 N44 C45 C46 177.2(3)
N41 C24 C25 C26 175.6(3)
N41 C42 C43 N44 -57.5(4)
C42 N41 C46 C45 -48.4(3)
C42 C43 N44 C40 -176.5(3)
C42 C43 N44 C45 62.9(3)
C43 N44 C45 C46 -62.2(3)
N44 C45 C46 N41 55.4(3)
C46 N41 C42 C43 49.6(4)
C51 C2 C61 C62 -128.2(3)
C51 C2 C61 C66 48.1(4)
C51 C52 C53 C54 1.2(4)
C52 C51 C56 C55 -3.3(4)
C52 C53 C54 C55 -2.6(5)
C53 C54 C55 C56 1.1(4)
C54 C55 C56 C51 1.9(4)
C56 C51 C52 C53 1.8(4)
C61 C2 C51 C52 -129.2(3)
C61 C2 C51 C56 49.9(3)
C61 C62 C63 C64 0.5(5)
C62 C61 C66 C65 -2.1(4)
C62 C63 C64 C65 -0.8(5)
C63 C64 C65 C66 -0.3(5)
C64 C65 C66 C61 1.8(5)
C66 C61 C62 C63 1.0(5)
